data_7004339
loop_
_publ_author_name
'Murugavel, Ramaswamy'
'Shanmugan, Swaminathan'

_publ_section_title
;
 Assembling metal phosphonates in the presence of monodentate-terminal
 and bidentate-bridging pyridine ligands. Use of non-covalent and
 covalent-coordinate interactions to build polymeric metal--phosphonate
 architectures
;
_journal_issue 39
_journal_name_full 'Dalton Transactions'
_journal_page_first 5358
_journal_page_last 5367
_journal_paper_doi 10.1039/b805848b
_journal_year 2008
_chemical_formula_moiety 'C18 H32 Cu1 N2 O8 P2'
_chemical_formula_sum 'C18 H32 Cu N2 O8 P2'
_chemical_formula_weight 529.94
_chemical_name_systematic
;
?
;
_space_group_IT_number 2
_symmetry_cell_setting triclinic
_symmetry_space_group_name_Hall '-P 1'
_symmetry_space_group_name_H-M 'P -1'
_atom_sites_solution_hydrogens geom
_atom_sites_solution_primary direct
_atom_sites_solution_secondary difmap
_audit_creation_method SHELXL-97
_cell_angle_alpha 78.90(2)
_cell_angle_beta 81.43(2)
_cell_angle_gamma 74.33(2)
_cell_formula_units_Z 1
_cell_length_a 6.7457(16)
_cell_length_b 9.0945(19)
_cell_length_c 9.999(3)
_cell_measurement_reflns_used 4252
_cell_measurement_temperature 150(2)
_cell_measurement_theta_max 32.1758
_cell_measurement_theta_min 3.1467
_cell_volume 576.5(3)
_computing_cell_refinement
;
CrysAlis RED, Oxford Diffraction Ltd.,
Version 1.171.29.9 (release 23-03-2006 CrysAlis171 .NET)
(compiled Mar 23 2006,23:39:28)
;
_computing_data_collection
;
CrysAlis CCD, Oxford Diffraction Ltd.,
Version 1.171.29.9 (release 23-03-2006 CrysAlis171 .NET)
(compiled Mar 23 2006,23:39:28)
;
_computing_data_reduction
;
CrysAlis RED, Oxford Diffraction Ltd.,
Version 1.171.29.9 (release 23-03-2006 CrysAlis171 .NET)
(compiled Mar 23 2006,23:39:28)
;
_computing_molecular_graphics 'Ortep-3 for Windows (Farrugia, 1997)'
_computing_publication_material 'WinGX publication routines (Farrugia, 1999)'
_computing_structure_refinement 'SHELXL-97 (Sheldrick, 1997)'
_computing_structure_solution 'SIR92 (Giacovazzo et al, 1993)'
_diffrn_ambient_temperature 150(2)
_diffrn_detector_area_resol_mean 15.9948
_diffrn_measured_fraction_theta_full 0.988
_diffrn_measured_fraction_theta_max 0.988
_diffrn_measurement_device_type 'OXFORD DIFFRACTIOM X CALIBUR-S'
_diffrn_measurement_method 'omega(w)-q scan'
_diffrn_radiation_monochromator graphite
_diffrn_radiation_source 'fine-focus sealed tube'
_diffrn_radiation_type MoK\a
_diffrn_radiation_wavelength 0.71073
_diffrn_reflns_av_R_equivalents 0.0173
_diffrn_reflns_av_sigmaI/netI 0.0205
_diffrn_reflns_limit_h_max 8
_diffrn_reflns_limit_h_min -8
_diffrn_reflns_limit_k_max 10
_diffrn_reflns_limit_k_min -10
_diffrn_reflns_limit_l_max 11
_diffrn_reflns_limit_l_min -11
_diffrn_reflns_number 4326
_diffrn_reflns_theta_full 24.99
_diffrn_reflns_theta_max 24.99
_diffrn_reflns_theta_min 3.15
_exptl_absorpt_coefficient_mu 1.132
_exptl_absorpt_correction_T_max 0.8856
_exptl_absorpt_correction_T_min 0.7573
_exptl_absorpt_correction_type multi-scan
_exptl_absorpt_process_details
;
?
;
_exptl_crystal_colour blue
_exptl_crystal_density_diffrn 1.526
_exptl_crystal_density_method 'not measured'
_exptl_crystal_description prism
_exptl_crystal_F_000 277
_exptl_crystal_size_max 0.26
_exptl_crystal_size_mid 0.17
_exptl_crystal_size_min 0.11
_refine_diff_density_max 0.484
_refine_diff_density_min -0.416
_refine_diff_density_rms 0.071
_refine_ls_extinction_method none
_refine_ls_goodness_of_fit_ref 1.140
_refine_ls_hydrogen_treatment mixed
_refine_ls_matrix_type full
_refine_ls_number_parameters 153
_refine_ls_number_reflns 1999
_refine_ls_number_restraints 0
_refine_ls_restrained_S_all 1.140
_refine_ls_R_factor_all 0.0332
_refine_ls_R_factor_gt 0.0289
_refine_ls_shift/su_max 0.000
_refine_ls_shift/su_mean 0.000
_refine_ls_structure_factor_coef Fsqd
_refine_ls_weighting_details 'calc w=1/[\s^2^(Fo^2^)+(0.0556P)^2^+0.1320P] where P=(Fo^2^+2Fc^2^)/3'
_refine_ls_weighting_scheme calc
_refine_ls_wR_factor_gt 0.0834
_refine_ls_wR_factor_ref 0.0852
_reflns_number_gt 1766
_reflns_number_total 1999
_reflns_threshold_expression >2sigma(I)
_cod_data_source_file b805848b.txt
_cod_data_source_block newrm036-relable
_cod_original_cell_volume 576.5(2)
_cod_original_formula_sum 'C18 H32 Cu1 N2 O8 P2'
_cod_database_code 7004339

loop_
_symmetry_equiv_pos_as_xyz
'x, y, z'
'-x, -y, -z'

loop_
_atom_site_label
_atom_site_type_symbol
_atom_site_fract_x
_atom_site_fract_y
_atom_site_fract_z
_atom_site_U_iso_or_equiv
_atom_site_adp_type
_atom_site_occupancy
_atom_site_symmetry_multiplicity
_atom_site_calc_flag
_atom_site_refinement_flags
_atom_site_disorder_assembly
_atom_site_disorder_group
Cu1 Cu 0.5000 0.0000 0.5000 0.01610(15) Uani 1 2 d S . .
P1 P 0.18589(8) 0.32625(6) 0.39673(5) 0.01522(17) Uani 1 1 d . . .
N1 N 0.6903(3) -0.01496(19) 0.32255(18) 0.0166(4) Uani 1 1 d . . .
O1 O 0.2867(2) 0.15534(16) 0.39838(15) 0.0176(3) Uani 1 1 d . . .
O2 O 0.2602(2) 0.39177(17) 0.50672(15) 0.0210(3) Uani 1 1 d . . .
O3 O -0.0528(2) 0.35525(16) 0.41576(16) 0.0213(4) Uani 1 1 d . . .
C9 C 0.8789(3) 0.0112(3) 0.3095(2) 0.0196(5) Uani 1 1 d . . .
H1 H 0.9293 0.0261 0.3883 0.024 Uiso 1 1 calc R . .
C8 C 1.0039(3) 0.0174(3) 0.1864(2) 0.0208(5) Uani 1 1 d . . .
H2 H 1.1367 0.0361 0.1827 0.025 Uiso 1 1 calc R . .
C7 C 0.9360(3) -0.0036(2) 0.0680(2) 0.0165(4) Uani 1 1 d . . .
C6 C 0.7416(3) -0.0353(3) 0.0846(2) 0.0227(5) Uani 1 1 d . . .
H4 H 0.6888 -0.0538 0.0082 0.027 Uiso 1 1 calc R . .
C5 C 0.6255(3) -0.0400(3) 0.2104(2) 0.0219(5) Uani 1 1 d . . .
H5 H 0.4940 -0.0619 0.2179 0.026 Uiso 1 1 calc R . .
C1 C 0.2580(4) 0.4315(2) 0.2291(2) 0.0214(5) Uani 1 1 d . . .
C2 C 0.4918(4) 0.4210(3) 0.2153(3) 0.0347(6) Uani 1 1 d . . .
H7A H 0.5688 0.3121 0.2262 0.052 Uiso 1 1 calc R . .
H7B H 0.5219 0.4702 0.2863 0.052 Uiso 1 1 calc R . .
H7C H 0.5333 0.4740 0.1247 0.052 Uiso 1 1 calc R . .
C3 C 0.2090(4) 0.3570(3) 0.1174(3) 0.0325(6) Uani 1 1 d . . .
H8A H 0.0629 0.3545 0.1323 0.049 Uiso 1 1 calc R . .
H8B H 0.2962 0.2512 0.1210 0.049 Uiso 1 1 calc R . .
H8C H 0.2365 0.4174 0.0275 0.049 Uiso 1 1 calc R . .
C4 C 0.1357(4) 0.6019(3) 0.2151(3) 0.0327(6) Uani 1 1 d . . .
H9A H 0.1778 0.6573 0.1259 0.049 Uiso 1 1 calc R . .
H9B H 0.1640 0.6490 0.2882 0.049 Uiso 1 1 calc R . .
H9C H -0.0127 0.6079 0.2225 0.049 Uiso 1 1 calc R . .
O111 O 0.3559(3) 0.80003(19) 0.44064(18) 0.0243(4) Uani 1 1 d . . .
H111 H 0.460(5) 0.732(4) 0.451(3) 0.036(8) Uiso 1 1 d . . .
H112 H 0.263(5) 0.763(3) 0.483(3) 0.034(8) Uiso 1 1 d . . .
H3 H -0.1125 0.4387 0.4433 0.080 Uiso 1 1 d . . .

loop_
_atom_site_aniso_label
_atom_site_aniso_U_11
_atom_site_aniso_U_22
_atom_site_aniso_U_33
_atom_site_aniso_U_23
_atom_site_aniso_U_13
_atom_site_aniso_U_12
Cu1 0.0181(2) 0.0161(2) 0.0100(2) -0.00002(14) 0.00327(14) -0.00140(14)
P1 0.0168(3) 0.0137(3) 0.0133(3) -0.0007(2) 0.0008(2) -0.0028(2)
N1 0.0198(9) 0.0131(8) 0.0134(9) 0.0000(7) 0.0016(7) -0.0015(7)
O1 0.0220(8) 0.0152(7) 0.0137(7) -0.0024(6) 0.0007(6) -0.0027(6)
O2 0.0218(8) 0.0214(8) 0.0190(8) -0.0051(6) -0.0012(6) -0.0030(6)
O3 0.0193(8) 0.0176(7) 0.0260(9) -0.0052(6) 0.0012(7) -0.0035(6)
C9 0.0219(11) 0.0237(11) 0.0129(11) -0.0026(9) -0.0005(9) -0.0059(9)
C8 0.0210(11) 0.0255(12) 0.0162(11) -0.0033(9) 0.0020(9) -0.0084(9)
C7 0.0204(11) 0.0137(10) 0.0130(11) -0.0018(8) 0.0014(9) -0.0021(8)
C6 0.0215(11) 0.0342(13) 0.0151(11) -0.0078(9) 0.0013(9) -0.0105(10)
C5 0.0187(11) 0.0298(12) 0.0181(12) -0.0038(9) 0.0009(9) -0.0088(9)
C1 0.0274(12) 0.0173(11) 0.0178(11) 0.0025(9) 0.0003(9) -0.0078(9)
C2 0.0331(14) 0.0383(15) 0.0296(14) 0.0065(11) 0.0044(11) -0.0162(11)
C3 0.0499(16) 0.0321(13) 0.0172(12) 0.0015(10) -0.0010(11) -0.0181(12)
C4 0.0472(16) 0.0189(12) 0.0273(14) 0.0044(10) -0.0018(12) -0.0069(11)
O111 0.0225(9) 0.0213(9) 0.0276(9) -0.0022(7) 0.0011(8) -0.0062(8)

loop_
_atom_type_symbol
_atom_type_description
_atom_type_scat_dispersion_real
_atom_type_scat_dispersion_imag
_atom_type_scat_source
C C 0.0033 0.0016 'International Tables Vol C Tables 4.2.6.8 and 6.1.1.4'
H H 0.0000 0.0000 'International Tables Vol C Tables 4.2.6.8 and 6.1.1.4'
N N 0.0061 0.0033 'International Tables Vol C Tables 4.2.6.8 and 6.1.1.4'
P P 0.1023 0.0942 'International Tables Vol C Tables 4.2.6.8 and 6.1.1.4'
Cu Cu 0.3201 1.2651 'International Tables Vol C Tables 4.2.6.8 and 6.1.1.4'
O O 0.0106 0.0060 'International Tables Vol C Tables 4.2.6.8 and 6.1.1.4'

loop_
_geom_angle_atom_site_label_1
_geom_angle_atom_site_label_2
_geom_angle_atom_site_label_3
_geom_angle
_geom_angle_site_symmetry_1
_geom_angle_site_symmetry_3
_geom_angle_publ_flag
O1 Cu1 O1 180.00(8) . 2_656 ?
O1 Cu1 N1 89.48(7) . . ?
O1 Cu1 N1 90.52(7) 2_656 . ?
O1 Cu1 N1 90.52(7) . 2_656 ?
O1 Cu1 N1 89.48(7) 2_656 2_656 ?
N1 Cu1 N1 180.0 . 2_656 ?
O1 P1 O2 112.09(9) . . ?
O1 P1 O3 110.40(8) . . ?
O2 P1 O3 110.43(9) . . ?
O1 P1 C1 108.41(10) . . ?
O2 P1 C1 107.60(10) . . ?
O3 P1 C1 107.77(10) . . ?
C9 N1 C5 117.12(19) . . ?
C9 N1 Cu1 121.67(15) . . ?
C5 N1 Cu1 121.02(15) . . ?
P1 O1 Cu1 135.33(9) . . ?
P1 O3 H3 113.10(13) . . ?
N1 C9 C8 123.1(2) . . ?
N1 C9 H1 118.4 . . ?
C8 C9 H1 118.4 . . ?
C9 C8 C7 120.3(2) . . ?
C9 C8 H2 119.8 . . ?
C7 C8 H2 119.8 . . ?
C8 C7 C6 115.7(2) . . ?
C8 C7 C7 122.6(2) . 2_755 ?
C6 C7 C7 121.8(2) . 2_755 ?
C5 C6 C7 120.8(2) . . ?
C5 C6 H4 119.6 . . ?
C7 C6 H4 119.6 . . ?
N1 C5 C6 122.8(2) . . ?
N1 C5 H5 118.6 . . ?
C6 C5 H5 118.6 . . ?
C3 C1 C4 109.4(2) . . ?
C3 C1 C2 109.8(2) . . ?
C4 C1 C2 109.8(2) . . ?
C3 C1 P1 108.79(15) . . ?
C4 C1 P1 110.31(16) . . ?
C2 C1 P1 108.66(16) . . ?
C1 C2 H7A 109.5 . . ?
C1 C2 H7B 109.5 . . ?
H7A C2 H7B 109.5 . . ?
C1 C2 H7C 109.5 . . ?
H7A C2 H7C 109.5 . . ?
H7B C2 H7C 109.5 . . ?
C1 C3 H8A 109.5 . . ?
C1 C3 H8B 109.5 . . ?
H8A C3 H8B 109.5 . . ?
C1 C3 H8C 109.5 . . ?
H8A C3 H8C 109.5 . . ?
H8B C3 H8C 109.5 . . ?
C1 C4 H9A 109.5 . . ?
C1 C4 H9B 109.5 . . ?
H9A C4 H9B 109.5 . . ?
C1 C4 H9C 109.5 . . ?
H9A C4 H9C 109.5 . . ?
H9B C4 H9C 109.5 . . ?
H111 O111 H112 105(3) . . ?

loop_
_geom_bond_atom_site_label_1
_geom_bond_atom_site_label_2
_geom_bond_distance
_geom_bond_site_symmetry_2
_geom_bond_publ_flag
Cu1 O1 1.9706(15) . ?
Cu1 O1 1.9706(15) 2_656 ?
Cu1 N1 2.0333(18) . ?
Cu1 N1 2.0333(18) 2_656 ?
P1 O1 1.5170(15) . ?
P1 O2 1.5471(16) . ?
P1 O3 1.5479(16) . ?
P1 C1 1.831(2) . ?
N1 C9 1.339(3) . ?
N1 C5 1.341(3) . ?
O3 H3 0.8345(14) . ?
C9 C8 1.385(3) . ?
C9 H1 0.9500 . ?
C8 C7 1.394(3) . ?
C8 H2 0.9500 . ?
C7 C6 1.396(3) . ?
C7 C7 1.499(4) 2_755 ?
C6 C5 1.379(3) . ?
C6 H4 0.9500 . ?
C5 H5 0.9500 . ?
C1 C3 1.529(3) . ?
C1 C4 1.536(3) . ?
C1 C2 1.541(3) . ?
C2 H7A 0.9800 . ?
C2 H7B 0.9800 . ?
C2 H7C 0.9800 . ?
C3 H8A 0.9800 . ?
C3 H8B 0.9800 . ?
C3 H8C 0.9800 . ?
C4 H9A 0.9800 . ?
C4 H9B 0.9800 . ?
C4 H9C 0.9800 . ?
O111 H111 0.81(3) . ?
O111 H112 0.82(3) . ?

loop_
_geom_torsion_atom_site_label_1
_geom_torsion_atom_site_label_2
_geom_torsion_atom_site_label_3
_geom_torsion_atom_site_label_4
_geom_torsion
_geom_torsion_site_symmetry_1
_geom_torsion_site_symmetry_2
_geom_torsion_site_symmetry_3
_geom_torsion_site_symmetry_4
_geom_torsion_publ_flag
O1 Cu1 N1 C9 123.13(16) . . . . ?
O1 Cu1 N1 C9 -56.87(16) 2_656 . . . ?
N1 Cu1 N1 C9 0(100) 2_656 . . . ?
O1 Cu1 N1 C5 -51.74(17) . . . . ?
O1 Cu1 N1 C5 128.26(17) 2_656 . . . ?
N1 Cu1 N1 C5 -175(100) 2_656 . . . ?
O2 P1 O1 Cu1 -4.01(16) . . . . ?
O3 P1 O1 Cu1 -127.57(12) . . . . ?
C1 P1 O1 Cu1 114.60(14) . . . . ?
O1 Cu1 O1 P1 -58(100) 2_656 . . . ?
N1 Cu1 O1 P1 -113.53(13) . . . . ?
N1 Cu1 O1 P1 66.47(13) 2_656 . . . ?
C5 N1 C9 C8 1.8(3) . . . . ?
Cu1 N1 C9 C8 -173.24(16) . . . . ?
N1 C9 C8 C7 0.1(3) . . . . ?
C9 C8 C7 C6 -2.0(3) . . . . ?
C9 C8 C7 C7 179.4(2) . . . 2_755 ?
C8 C7 C6 C5 1.9(3) . . . . ?
C7 C7 C6 C5 -179.4(2) 2_755 . . . ?
C9 N1 C5 C6 -1.9(3) . . . . ?
Cu1 N1 C5 C6 173.22(17) . . . . ?
C7 C6 C5 N1 0.0(4) . . . . ?
O1 P1 C1 C3 52.14(19) . . . . ?
O2 P1 C1 C3 173.55(16) . . . . ?
O3 P1 C1 C3 -67.36(18) . . . . ?
O1 P1 C1 C4 172.13(16) . . . . ?
O2 P1 C1 C4 -66.46(18) . . . . ?
O3 P1 C1 C4 52.63(19) . . . . ?
O1 P1 C1 C2 -67.41(18) . . . . ?
O2 P1 C1 C2 54.01(18) . . . . ?
O3 P1 C1 C2 173.09(15) . . . . ?
